data_4343695
loop_
_publ_author_name
'Yanagida, R.Y.'
'Seff, K.'
'Vance, T.B.jr.'

_publ_section_title
;
 Five-coordinate and three-coordinate manganese(II). Hydrated and
 dehydrated crystal structures of partially manganese(II) -exchanged
 zeolite A
;
_journal_name_full 'Inorganic Chemistry'
_journal_page_first 723
_journal_page_last 727
_journal_volume 13
_journal_year 1974
_chemical_formula_sum 'Al12 H53 Mn4.5 Na3 O74.5 Si12'
_chemical_name_systematic 'Mn4.5 Na3 Si12 Al12 O48 (H2 O)26.5'
_space_group_IT_number 221
_symmetry_space_group_name_Hall '-P 4 2 3'
_symmetry_space_group_name_H-M 'P m -3 m'
_cell_angle_alpha 90
_cell_angle_beta 90
_cell_angle_gamma 90
_cell_formula_units_Z 1
_cell_length_a 12.268
_cell_length_b 12.268
_cell_length_c 12.268
_cell_volume 1846.381
_citation_journal_id_ASTM INOCAJ
_cod_data_source_file Yanagida_INOCAJ_1974_610.cif
_cod_data_source_block H53Al12Mn4.5Na3O74.5Si12
_cod_original_formula_sum 'H53 Al12 Mn4.5 Na3 O74.5 Si12'
_cod_database_code 4343695

loop_
_symmetry_equiv_pos_as_xyz
x,y,z
-y,x,z
-x,-y,z
y,-x,z
x,-y,-z
y,x,-z
-x,y,-z
-y,-x,-z
z,x,y
-x,z,y
-z,-x,y
x,-z,y
z,-x,-y
x,z,-y
-z,x,-y
-x,-z,-y
y,z,x
y,-z,-x
z,y,-x
-y,z,-x
-z,-y,-x
-y,-z,x
z,-y,x
-z,y,x
-x,-y,-z
y,-x,-z
x,y,-z
-y,x,-z
-x,y,z
-y,-x,z
x,-y,z
y,x,z
-z,-x,-y
x,-z,-y
z,x,-y
-x,z,-y
-z,x,y
-x,-z,y
z,-x,y
x,z,y
-y,-z,-x
-y,z,x
-z,-y,x
y,-z,x
z,y,x
y,z,-x
-z,y,-x
z,-y,-x

loop_
_atom_site_label
_atom_site_type_symbol
_atom_site_fract_x
_atom_site_fract_y
_atom_site_fract_z
_atom_site_occupancy
_atom_site_U_iso_or_equiv
O3 O-2 0.113 0.113 0.339 1 0.0
O5 O-2 0.297 0.297 0.297 0.75 0.0
O6 O-2 0.219 0.317 0.5 0.5 0.0
O4 O-2 0.104 0.104 0.104 0.5625 0.0
Al1 Al+3 0 0.183 0.371 0.5 0.0
Si1 Si+4 0 0.183 0.371 0.5 0.0
O7 O-2 0.06 0.429 0.5 0.125 0.0
O1 O-2 0 0.221 0.5 1 0.0
Na1 Na+1 0.239 0.5 0.5 0.5 0.0
O2 O-2 0 0.293 0.293 1 0.0
O8 O-2 0 0 0 1 0.0
Mn1 Mn+2 0.199 0.199 0.199 0.5625 0.0
